data_4023336
loop_
_publ_author_name
'Sethuraman Sankararaman'
'Gandikota Venkataramana'
'Babu Varghese'

_publ_section_title
;
 Conformational Isomers from Rotation of Diacetylenic Bond
 in an Ethynylpyrene-Substituted Molecular Hinge
;
_journal_name_full 'Journal of Organic Chemistry'
_journal_page_first 2404
_journal_page_last 2407
_journal_paper_doi 10.1021/jo7024724
_journal_volume 73
_journal_year 2008
_chemical_formula_sum 'C60 H42'
_chemical_formula_weight 762.94
_chemical_name_systematic
;
 ?
;
_space_group_IT_number 2
_symmetry_cell_setting triclinic
_symmetry_space_group_name_Hall '-P 1'
_symmetry_space_group_name_H-M 'P -1'
_atom_sites_solution_hydrogens geom
_atom_sites_solution_primary direct
_atom_sites_solution_secondary difmap
_audit_creation_method SHELXL-97
_cell_angle_alpha 80.639(2)
_cell_angle_beta 70.439(2)
_cell_angle_gamma 85.675(2)
_cell_formula_units_Z 2
_cell_length_a 11.1104(4)
_cell_length_b 12.9232(4)
_cell_length_c 15.1849(5)
_cell_measurement_reflns_used 8752
_cell_measurement_temperature 293(2)
_cell_measurement_theta_max 24.2
_cell_measurement_theta_min 2.5
_cell_volume 2026.57(12)
_computing_cell_refinement 'APEX2/SAINT (Bruker, 2004)'
_computing_data_collection 'APEX2 (Bruker, 2004)'
_computing_data_reduction 'SAINT/XPREP (Bruker, 2004)'
_computing_molecular_graphics 'ORTEP32 (WINGX)'
_computing_publication_material 'SHELXL-97 (Sheldrick, 1997)'
_computing_structure_refinement 'SHELXL-97 (Sheldrick, 1997)'
_computing_structure_solution 'SIR92 (WINGX)'
_diffrn_ambient_temperature 293(2)
_diffrn_measured_fraction_theta_full 0.984
_diffrn_measured_fraction_theta_max 0.970
_diffrn_measurement_device_type 'Bruker axs (Kappa apex2)'
_diffrn_measurement_method '\w and \f scan'
_diffrn_radiation_monochromator graphite
_diffrn_radiation_source 'fine-focus sealed tube'
_diffrn_radiation_type MoK\a
_diffrn_radiation_wavelength 0.71073
_diffrn_reflns_av_R_equivalents 0.0302
_diffrn_reflns_av_sigmaI/netI 0.0443
_diffrn_reflns_limit_h_max 14
_diffrn_reflns_limit_h_min -14
_diffrn_reflns_limit_k_max 17
_diffrn_reflns_limit_k_min -17
_diffrn_reflns_limit_l_max 20
_diffrn_reflns_limit_l_min -20
_diffrn_reflns_number 27283
_diffrn_reflns_theta_full 25.00
_diffrn_reflns_theta_max 28.33
_diffrn_reflns_theta_min 1.44
_exptl_absorpt_coefficient_mu 0.071
_exptl_absorpt_correction_T_max 1.0000
_exptl_absorpt_correction_T_min 0.9200
_exptl_absorpt_correction_type multi-scan
_exptl_crystal_colour colourless
_exptl_crystal_density_diffrn 1.250
_exptl_crystal_density_method 'not measured'
_exptl_crystal_description prismatic
_exptl_crystal_F_000 804
_exptl_crystal_size_max 0.3
_exptl_crystal_size_mid 0.2
_exptl_crystal_size_min 0.2
_refine_diff_density_max 0.447
_refine_diff_density_min -0.218
_refine_diff_density_rms 0.050
_refine_ls_extinction_method none
_refine_ls_goodness_of_fit_ref 1.032
_refine_ls_hydrogen_treatment constr
_refine_ls_matrix_type full
_refine_ls_number_parameters 541
_refine_ls_number_reflns 9822
_refine_ls_number_restraints 0
_refine_ls_restrained_S_all 1.032
_refine_ls_R_factor_all 0.0887
_refine_ls_R_factor_gt 0.0529
_refine_ls_shift/su_max 0.000
_refine_ls_shift/su_mean 0.000
_refine_ls_structure_factor_coef Fsqd
_refine_ls_weighting_details 'calc w=1/[\s^2^(Fo^2^)+(0.0660P)^2^+0.6774P] where P=(Fo^2^+2Fc^2^)/3'
_refine_ls_weighting_scheme calc
_refine_ls_wR_factor_gt 0.1284
_refine_ls_wR_factor_ref 0.1501
_reflns_number_gt 6511
_reflns_number_total 9822
_reflns_threshold_expression >2sigma(I)
_cod_data_source_file jo7024724-File001.cif
_cod_data_source_block ramana3
_cod_database_code 4023336

loop_
_symmetry_equiv_pos_as_xyz
'x, y, z'
'-x, -y, -z'

loop_
_atom_site_label
_atom_site_type_symbol
_atom_site_fract_x
_atom_site_fract_y
_atom_site_fract_z
_atom_site_U_iso_or_equiv
_atom_site_adp_type
_atom_site_occupancy
_atom_site_symmetry_multiplicity
_atom_site_calc_flag
_atom_site_refinement_flags
_atom_site_disorder_assembly
_atom_site_disorder_group
C1 C 0.21378(15) 0.35019(12) -0.56978(12) 0.0210(3) Uani 1 1 d . . .
C2 C 0.23813(16) 0.40321(13) -0.66179(12) 0.0249(4) Uani 1 1 d . . .
H2 H 0.3219 0.4083 -0.7027 0.030 Uiso 1 1 calc R . .
C3 C 0.14042(17) 0.44793(13) -0.69293(13) 0.0274(4) Uani 1 1 d . . .
H3 H 0.1593 0.4827 -0.7544 0.033 Uiso 1 1 calc R . .
C4 C -0.09173(18) 0.48661(14) -0.66369(14) 0.0304(4) Uani 1 1 d . . .
H4 H -0.0749 0.5224 -0.7247 0.037 Uiso 1 1 calc R . .
C5 C -0.21347(18) 0.47781(14) -0.60563(15) 0.0347(5) Uani 1 1 d . . .
H5 H -0.2790 0.5074 -0.6275 0.042 Uiso 1 1 calc R . .
C6 C -0.37024(17) 0.41132(15) -0.44899(17) 0.0390(5) Uani 1 1 d . . .
H6 H -0.4377 0.4380 -0.4698 0.047 Uiso 1 1 calc R . .
C7 C -0.39566(17) 0.36036(15) -0.35851(16) 0.0405(5) Uani 1 1 d . . .
H7 H -0.4800 0.3535 -0.3189 0.049 Uiso 1 1 calc R . .
C8 C -0.29869(17) 0.31914(15) -0.32507(15) 0.0358(5) Uani 1 1 d . . .
H8 H -0.3181 0.2858 -0.2630 0.043 Uiso 1 1 calc R . .
C9 C -0.06714(17) 0.28229(13) -0.35335(13) 0.0283(4) Uani 1 1 d . . .
H9 H -0.0845 0.2469 -0.2922 0.034 Uiso 1 1 calc R . .
C10 C 0.05529(16) 0.29046(12) -0.41148(12) 0.0232(4) Uani 1 1 d . . .
H10 H 0.1205 0.2610 -0.3892 0.028 Uiso 1 1 calc R . .
C11 C 0.08683(15) 0.34351(12) -0.50660(11) 0.0195(3) Uani 1 1 d . . .
C12 C 0.01299(16) 0.44188(13) -0.63341(13) 0.0246(4) Uani 1 1 d . . .
C13 C -0.24434(16) 0.42406(13) -0.51102(14) 0.0297(4) Uani 1 1 d . . .
C14 C -0.17031(16) 0.32703(13) -0.38412(13) 0.0277(4) Uani 1 1 d . . .
C15 C -0.14299(15) 0.38088(12) -0.47792(13) 0.0235(4) Uani 1 1 d . . .
C16 C -0.01393(15) 0.38954(12) -0.53930(12) 0.0210(3) Uani 1 1 d . . .
C17 C 0.31629(15) 0.29981(13) -0.54015(12) 0.0233(4) Uani 1 1 d . . .
C18 C 0.39881(15) 0.25272(13) -0.51504(12) 0.0237(4) Uani 1 1 d . . .
C19 C 0.49573(15) 0.19060(12) -0.48616(12) 0.0213(3) Uani 1 1 d . . .
C20 C 0.61612(15) 0.17520(13) -0.55301(12) 0.0221(3) Uani 1 1 d . . .
H20 H 0.6321 0.2072 -0.6151 0.027 Uiso 1 1 calc R . .
C21 C 0.71216(14) 0.11373(12) -0.52947(11) 0.0201(3) Uani 1 1 d . . .
C22 C 0.68328(16) 0.06413(13) -0.43571(12) 0.0261(4) Uani 1 1 d . . .
H22 H 0.7443 0.0200 -0.4185 0.031 Uiso 1 1 calc R . .
C23 C 0.56647(16) 0.07923(14) -0.36842(12) 0.0270(4) Uani 1 1 d . . .
H23 H 0.5503 0.0454 -0.3068 0.032 Uiso 1 1 calc R . .
C24 C 0.47187(15) 0.14473(13) -0.39162(12) 0.0222(3) Uani 1 1 d . . .
C25 C 0.84467(15) 0.09685(13) -0.60124(12) 0.0228(4) Uani 1 1 d . . .
C26 C 0.94791(17) 0.12331(15) -0.56257(15) 0.0339(4) Uani 1 1 d . . .
H26A H 1.0308 0.1125 -0.6073 0.051 Uiso 1 1 calc R . .
H26B H 0.9399 0.0787 -0.5039 0.051 Uiso 1 1 calc R . .
H26C H 0.9376 0.1953 -0.5523 0.051 Uiso 1 1 calc R . .
C27 C 0.85962(18) -0.01834(15) -0.61514(15) 0.0399(5) Uani 1 1 d . . .
H27A H 0.9423 -0.0304 -0.6596 0.060 Uiso 1 1 calc R . .
H27B H 0.7946 -0.0354 -0.6387 0.060 Uiso 1 1 calc R . .
H27C H 0.8514 -0.0616 -0.5558 0.060 Uiso 1 1 calc R . .
C28 C 0.86537(17) 0.16779(18) -0.69562(14) 0.0416(5) Uani 1 1 d . . .
H28A H 0.9492 0.1546 -0.7380 0.062 Uiso 1 1 calc R . .
H28B H 0.8574 0.2399 -0.6858 0.062 Uiso 1 1 calc R . .
H28C H 0.8025 0.1535 -0.7224 0.062 Uiso 1 1 calc R . .
C29 C 0.35574(15) 0.16745(13) -0.31936(12) 0.0238(4) Uani 1 1 d . . .
C30 C 0.26137(15) 0.19007(13) -0.25740(12) 0.0242(4) Uani 1 1 d . . .
C31 C 0.15388(15) 0.21831(13) -0.18746(12) 0.0242(4) Uani 1 1 d . . .
C32 C 0.06267(15) 0.24787(13) -0.12713(12) 0.0240(4) Uani 1 1 d . . .
C33 C -0.04205(15) 0.29184(13) -0.05773(12) 0.0231(4) Uani 1 1 d . . .
C34 C -0.15412(16) 0.32564(14) -0.07713(12) 0.0263(4) Uani 1 1 d . . .
H34 H -0.1631 0.3149 -0.1337 0.032 Uiso 1 1 calc R . .
C35 C -0.25249(15) 0.37511(14) -0.01302(12) 0.0266(4) Uani 1 1 d . . .
H35 H -0.3264 0.3965 -0.0274 0.032 Uiso 1 1 calc R . .
C36 C -0.24281(14) 0.39340(13) 0.07236(11) 0.0210(3) Uani 1 1 d . . .
C37 C -0.13226(14) 0.35626(13) 0.09291(12) 0.0222(3) Uani 1 1 d . . .
H37 H -0.1247 0.3657 0.1502 0.027 Uiso 1 1 calc R . .
C38 C -0.03264(14) 0.30531(13) 0.03007(11) 0.0221(4) Uani 1 1 d . . .
C39 C -0.34315(15) 0.45505(13) 0.14210(11) 0.0222(4) Uani 1 1 d . . .
C40 C -0.46031(16) 0.48638(16) 0.11126(13) 0.0325(4) Uani 1 1 d . . .
H40A H -0.5204 0.5248 0.1567 0.049 Uiso 1 1 calc R . .
H40B H -0.4995 0.4244 0.1071 0.049 Uiso 1 1 calc R . .
H40C H -0.4344 0.5295 0.0506 0.049 Uiso 1 1 calc R . .
C41 C -0.28137(16) 0.55525(13) 0.14735(13) 0.0295(4) Uani 1 1 d . . .
H41A H -0.3427 0.5952 0.1907 0.044 Uiso 1 1 calc R . .
H41B H -0.2533 0.5965 0.0858 0.044 Uiso 1 1 calc R . .
H41C H -0.2095 0.5367 0.1688 0.044 Uiso 1 1 calc R . .
C42 C -0.38732(15) 0.38945(13) 0.24051(11) 0.0234(4) Uani 1 1 d . . .
H42A H -0.4501 0.4288 0.2836 0.035 Uiso 1 1 calc R . .
H42B H -0.3155 0.3726 0.2623 0.035 Uiso 1 1 calc R . .
H42C H -0.4240 0.3259 0.2373 0.035 Uiso 1 1 calc R . .
C43 C 0.07830(15) 0.27022(13) 0.05580(12) 0.0237(4) Uani 1 1 d . . .
C44 C 0.16968(15) 0.24269(13) 0.07936(12) 0.0238(4) Uani 1 1 d . . .
C45 C 0.28076(15) 0.20985(12) 0.10561(12) 0.0228(4) Uani 1 1 d . . .
C46 C 0.27766(16) 0.20850(13) 0.19824(12) 0.0253(4) Uani 1 1 d . . .
H46 H 0.2033 0.2298 0.2426 0.030 Uiso 1 1 calc R . .
C47 C 0.38301(16) 0.17605(14) 0.22563(13) 0.0280(4) Uani 1 1 d . . .
H47 H 0.3787 0.1760 0.2879 0.034 Uiso 1 1 calc R . .
C48 C 0.60908(17) 0.10804(14) 0.18540(14) 0.0312(4) Uani 1 1 d . . .
H48 H 0.6076 0.1084 0.2470 0.037 Uiso 1 1 calc R . .
C49 C 0.71544(17) 0.07488(14) 0.12220(14) 0.0334(4) Uani 1 1 d . . .
H49 H 0.7858 0.0524 0.1409 0.040 Uiso 1 1 calc R . .
C50 C 0.83184(16) 0.03749(14) -0.04037(15) 0.0341(5) Uani 1 1 d . . .
H50 H 0.9025 0.0130 -0.0227 0.041 Uiso 1 1 calc R . .
C51 C 0.83609(17) 0.03792(15) -0.13230(15) 0.0361(5) Uani 1 1 d . . .
H51 H 0.9097 0.0140 -0.1756 0.043 Uiso 1 1 calc R . .
C52 C 0.73329(17) 0.07315(14) -0.16104(14) 0.0317(4) Uani 1 1 d . . .
H52 H 0.7382 0.0733 -0.2234 0.038 Uiso 1 1 calc R . .
C53 C 0.50961(16) 0.14440(14) -0.12231(13) 0.0273(4) Uani 1 1 d . . .
H53 H 0.5121 0.1452 -0.1842 0.033 Uiso 1 1 calc R . .
C54 C 0.40230(16) 0.17640(13) -0.05887(12) 0.0252(4) Uani 1 1 d . . .
H54 H 0.3320 0.1984 -0.0779 0.030 Uiso 1 1 calc R . .
C55 C 0.39320(15) 0.17761(12) 0.03721(12) 0.0218(3) Uani 1 1 d . . .
C56 C 0.49665(16) 0.14317(13) 0.16009(13) 0.0255(4) Uani 1 1 d . . .
C57 C 0.72275(16) 0.07345(13) 0.02676(14) 0.0280(4) Uani 1 1 d . . .
C58 C 0.62080(15) 0.10891(13) -0.09638(12) 0.0252(4) Uani 1 1 d . . .
C59 C 0.61523(15) 0.10928(12) -0.00195(12) 0.0234(4) Uani 1 1 d . . .
C60 C 0.50151(15) 0.14375(12) 0.06559(12) 0.0225(4) Uani 1 1 d . . .

loop_
_atom_site_aniso_label
_atom_site_aniso_U_11
_atom_site_aniso_U_22
_atom_site_aniso_U_33
_atom_site_aniso_U_23
_atom_site_aniso_U_13
_atom_site_aniso_U_12
C1 0.0174(7) 0.0187(8) 0.0279(9) -0.0082(6) -0.0072(6) 0.0033(6)
C2 0.0198(8) 0.0242(8) 0.0283(9) -0.0073(7) -0.0038(7) 0.0026(7)
C3 0.0316(9) 0.0247(9) 0.0257(9) -0.0034(7) -0.0098(7) 0.0016(7)
C4 0.0339(10) 0.0278(9) 0.0369(10) -0.0094(8) -0.0207(8) 0.0069(8)
C5 0.0313(10) 0.0295(10) 0.0561(13) -0.0158(9) -0.0288(9) 0.0088(8)
C6 0.0185(8) 0.0310(10) 0.0741(16) -0.0218(10) -0.0183(9) 0.0041(8)
C7 0.0172(8) 0.0337(10) 0.0650(15) -0.0199(10) -0.0001(9) -0.0022(8)
C8 0.0244(9) 0.0303(10) 0.0462(12) -0.0118(8) 0.0011(8) -0.0054(8)
C9 0.0278(9) 0.0235(8) 0.0302(10) -0.0055(7) -0.0038(7) -0.0019(7)
C10 0.0217(8) 0.0207(8) 0.0288(9) -0.0063(7) -0.0098(7) 0.0014(7)
C11 0.0181(7) 0.0156(7) 0.0260(9) -0.0079(6) -0.0069(6) 0.0020(6)
C12 0.0256(8) 0.0186(8) 0.0346(10) -0.0098(7) -0.0148(7) 0.0044(7)
C13 0.0193(8) 0.0230(9) 0.0529(12) -0.0182(8) -0.0151(8) 0.0047(7)
C14 0.0203(8) 0.0210(8) 0.0396(11) -0.0124(7) -0.0030(7) -0.0014(7)
C15 0.0170(7) 0.0183(8) 0.0384(10) -0.0143(7) -0.0091(7) 0.0020(6)
C16 0.0178(7) 0.0160(7) 0.0318(9) -0.0106(6) -0.0086(7) 0.0019(6)
C17 0.0186(8) 0.0237(8) 0.0261(9) -0.0066(7) -0.0043(7) 0.0014(7)
C18 0.0178(8) 0.0249(8) 0.0264(9) -0.0056(7) -0.0038(7) 0.0010(7)
C19 0.0170(7) 0.0218(8) 0.0255(9) -0.0072(6) -0.0061(6) 0.0021(6)
C20 0.0188(8) 0.0259(8) 0.0201(8) -0.0040(6) -0.0048(6) 0.0031(6)
C21 0.0166(7) 0.0211(8) 0.0236(8) -0.0075(6) -0.0064(6) 0.0024(6)
C22 0.0227(8) 0.0271(9) 0.0287(9) -0.0064(7) -0.0100(7) 0.0095(7)
C23 0.0258(9) 0.0327(9) 0.0198(9) -0.0037(7) -0.0053(7) 0.0069(7)
C24 0.0178(8) 0.0236(8) 0.0248(9) -0.0082(7) -0.0048(6) 0.0020(6)
C25 0.0156(7) 0.0239(8) 0.0278(9) -0.0066(7) -0.0055(6) 0.0043(6)
C26 0.0209(8) 0.0357(10) 0.0479(12) -0.0127(9) -0.0128(8) 0.0027(8)
C27 0.0283(10) 0.0339(10) 0.0524(13) -0.0262(9) 0.0033(9) -0.0028(8)
C28 0.0216(9) 0.0616(14) 0.0313(11) 0.0022(9) -0.0014(8) 0.0089(9)
C29 0.0215(8) 0.0253(8) 0.0252(9) -0.0059(7) -0.0083(7) 0.0036(7)
C30 0.0208(8) 0.0272(9) 0.0247(9) -0.0060(7) -0.0070(7) 0.0020(7)
C31 0.0205(8) 0.0254(8) 0.0269(9) -0.0067(7) -0.0071(7) 0.0016(7)
C32 0.0194(8) 0.0254(8) 0.0260(9) -0.0042(7) -0.0059(7) 0.0003(7)
C33 0.0175(7) 0.0210(8) 0.0257(9) -0.0026(7) -0.0011(6) 0.0003(6)
C34 0.0226(8) 0.0318(9) 0.0240(9) -0.0065(7) -0.0064(7) 0.0023(7)
C35 0.0173(8) 0.0312(9) 0.0299(9) -0.0040(7) -0.0073(7) 0.0053(7)
C36 0.0148(7) 0.0219(8) 0.0223(8) -0.0007(6) -0.0023(6) 0.0017(6)
C37 0.0172(7) 0.0262(8) 0.0198(8) -0.0016(6) -0.0028(6) 0.0019(6)
C38 0.0164(7) 0.0217(8) 0.0230(8) 0.0010(6) -0.0021(6) 0.0017(6)
C39 0.0158(7) 0.0244(8) 0.0221(8) -0.0018(6) -0.0025(6) 0.0055(6)
C40 0.0208(8) 0.0467(11) 0.0275(10) -0.0074(8) -0.0071(7) 0.0145(8)
C41 0.0246(9) 0.0224(8) 0.0331(10) -0.0031(7) 0.0001(7) 0.0034(7)
C42 0.0166(7) 0.0255(8) 0.0241(9) -0.0024(7) -0.0022(6) 0.0009(6)
C43 0.0176(8) 0.0239(8) 0.0236(9) -0.0029(7) 0.0003(6) 0.0024(6)
C44 0.0183(8) 0.0235(8) 0.0242(9) -0.0033(7) -0.0007(6) 0.0023(7)
C45 0.0170(7) 0.0201(8) 0.0284(9) -0.0019(7) -0.0046(7) 0.0011(6)
C46 0.0196(8) 0.0235(8) 0.0291(9) -0.0054(7) -0.0030(7) 0.0024(7)
C47 0.0270(9) 0.0273(9) 0.0302(10) -0.0054(7) -0.0096(7) 0.0009(7)
C48 0.0295(9) 0.0300(9) 0.0392(11) -0.0038(8) -0.0186(8) -0.0011(8)
C49 0.0223(9) 0.0299(10) 0.0513(12) -0.0033(8) -0.0179(8) 0.0006(8)
C50 0.0165(8) 0.0284(9) 0.0552(13) -0.0049(9) -0.0099(8) 0.0019(7)
C51 0.0187(8) 0.0318(10) 0.0496(13) -0.0095(9) 0.0004(8) 0.0029(7)
C52 0.0244(9) 0.0273(9) 0.0356(10) -0.0069(8) 0.0015(8) -0.0016(7)
C53 0.0244(8) 0.0283(9) 0.0264(9) -0.0030(7) -0.0048(7) -0.0015(7)
C54 0.0208(8) 0.0223(8) 0.0311(10) -0.0009(7) -0.0085(7) 0.0013(7)
C55 0.0161(7) 0.0163(7) 0.0301(9) -0.0020(6) -0.0041(6) -0.0003(6)
C56 0.0204(8) 0.0212(8) 0.0344(10) -0.0033(7) -0.0085(7) -0.0008(7)
C57 0.0187(8) 0.0208(8) 0.0443(11) -0.0038(7) -0.0103(7) -0.0009(7)
C58 0.0197(8) 0.0198(8) 0.0325(10) -0.0019(7) -0.0044(7) -0.0017(6)
C59 0.0160(7) 0.0159(7) 0.0356(10) -0.0027(7) -0.0053(7) -0.0015(6)
C60 0.0180(8) 0.0166(7) 0.0309(9) -0.0022(6) -0.0060(7) -0.0005(6)

loop_
_atom_type_symbol
_atom_type_description
_atom_type_scat_dispersion_real
_atom_type_scat_dispersion_imag
_atom_type_scat_source
C C 0.0033 0.0016 'International Tables Vol C Tables 4.2.6.8 and 6.1.1.4'
H H 0.0000 0.0000 'International Tables Vol C Tables 4.2.6.8 and 6.1.1.4'

loop_
_geom_angle_atom_site_label_1
_geom_angle_atom_site_label_2
_geom_angle_atom_site_label_3
_geom_angle
_geom_angle_site_symmetry_1
_geom_angle_site_symmetry_3
_geom_angle_publ_flag
C2 C1 C11 119.75(14) . . ?
C2 C1 C17 120.36(14) . . ?
C11 C1 C17 119.86(15) . . ?
C3 C2 C1 121.25(15) . . ?
C3 C2 H2 119.4 . . ?
C1 C2 H2 119.4 . . ?
C2 C3 C12 121.06(16) . . ?
C2 C3 H3 119.5 . . ?
C12 C3 H3 119.5 . . ?
C5 C4 C12 121.43(18) . . ?
C5 C4 H4 119.3 . . ?
C12 C4 H4 119.3 . . ?
C4 C5 C13 121.48(16) . . ?
C4 C5 H5 119.3 . . ?
C13 C5 H5 119.3 . . ?
C7 C6 C13 121.34(18) . . ?
C7 C6 H6 119.3 . . ?
C13 C6 H6 119.3 . . ?
C6 C7 C8 121.20(17) . . ?
C6 C7 H7 119.4 . . ?
C8 C7 H7 119.4 . . ?
C7 C8 C14 120.47(19) . . ?
C7 C8 H8 119.8 . . ?
C14 C8 H8 119.8 . . ?
C10 C9 C14 121.23(17) . . ?
C10 C9 H9 119.4 . . ?
C14 C9 H9 119.4 . . ?
C9 C10 C11 121.50(16) . . ?
C9 C10 H10 119.2 . . ?
C11 C10 H10 119.2 . . ?
C1 C11 C16 118.76(15) . . ?
C1 C11 C10 122.60(14) . . ?
C16 C11 C10 118.63(14) . . ?
C3 C12 C16 118.70(15) . . ?
C3 C12 C4 122.67(16) . . ?
C16 C12 C4 118.63(16) . . ?
C6 C13 C15 118.19(18) . . ?
C6 C13 C5 123.17(17) . . ?
C15 C13 C5 118.64(16) . . ?
C8 C14 C15 118.67(17) . . ?
C8 C14 C9 122.31(17) . . ?
C15 C14 C9 119.02(15) . . ?
C13 C15 C14 120.11(15) . . ?
C13 C15 C16 120.07(16) . . ?
C14 C15 C16 119.81(15) . . ?
C12 C16 C11 120.47(14) . . ?
C12 C16 C15 119.72(15) . . ?
C11 C16 C15 119.80(15) . . ?
C18 C17 C1 176.44(18) . . ?
C17 C18 C19 176.63(18) . . ?
C24 C19 C20 119.26(14) . . ?
C24 C19 C18 120.87(14) . . ?
C20 C19 C18 119.87(15) . . ?
C21 C20 C19 122.28(15) . . ?
C21 C20 H20 118.9 . . ?
C19 C20 H20 118.9 . . ?
C20 C21 C22 117.22(14) . . ?
C20 C21 C25 123.04(14) . . ?
C22 C21 C25 119.72(14) . . ?
C23 C22 C21 121.59(15) . . ?
C23 C22 H22 119.2 . . ?
C21 C22 H22 119.2 . . ?
C22 C23 C24 120.94(16) . . ?
C22 C23 H23 119.5 . . ?
C24 C23 H23 119.5 . . ?
C23 C24 C19 118.56(14) . . ?
C23 C24 C29 120.29(15) . . ?
C19 C24 C29 121.09(14) . . ?
C27 C25 C28 110.57(16) . . ?
C27 C25 C26 109.18(15) . . ?
C28 C25 C26 106.78(15) . . ?
C27 C25 C21 108.36(13) . . ?
C28 C25 C21 112.49(13) . . ?
C26 C25 C21 109.41(14) . . ?
C25 C26 H26A 109.5 . . ?
C25 C26 H26B 109.5 . . ?
H26A C26 H26B 109.5 . . ?
C25 C26 H26C 109.5 . . ?
H26A C26 H26C 109.5 . . ?
H26B C26 H26C 109.5 . . ?
C25 C27 H27A 109.5 . . ?
C25 C27 H27B 109.5 . . ?
H27A C27 H27B 109.5 . . ?
C25 C27 H27C 109.5 . . ?
H27A C27 H27C 109.5 . . ?
H27B C27 H27C 109.5 . . ?
C25 C28 H28A 109.5 . . ?
C25 C28 H28B 109.5 . . ?
H28A C28 H28B 109.5 . . ?
C25 C28 H28C 109.5 . . ?
H28A C28 H28C 109.5 . . ?
H28B C28 H28C 109.5 . . ?
C30 C29 C24 176.75(19) . . ?
C29 C30 C31 178.69(19) . . ?
C32 C31 C30 176.68(19) . . ?
C31 C32 C33 175.22(18) . . ?
C34 C33 C38 118.49(15) . . ?
C34 C33 C32 120.52(16) . . ?
C38 C33 C32 120.96(15) . . ?
C35 C34 C33 120.91(17) . . ?
C35 C34 H34 119.5 . . ?
C33 C34 H34 119.5 . . ?
C34 C35 C36 121.52(15) . . ?
C34 C35 H35 119.2 . . ?
C36 C35 H35 119.2 . . ?
C35 C36 C37 117.36(15) . . ?
C35 C36 C39 123.86(14) . . ?
C37 C36 C39 118.73(15) . . ?
C36 C37 C38 122.16(16) . . ?
C36 C37 H37 118.9 . . ?
C38 C37 H37 118.9 . . ?
C37 C38 C33 119.47(15) . . ?
C37 C38 C43 118.92(16) . . ?
C33 C38 C43 121.59(14) . . ?
C40 C39 C36 112.23(14) . . ?
C40 C39 C42 108.56(13) . . ?
C36 C39 C42 110.20(13) . . ?
C40 C39 C41 108.57(14) . . ?
C36 C39 C41 108.08(13) . . ?
C42 C39 C41 109.16(14) . . ?
C39 C40 H40A 109.5 . . ?
C39 C40 H40B 109.5 . . ?
H40A C40 H40B 109.5 . . ?
C39 C40 H40C 109.5 . . ?
H40A C40 H40C 109.5 . . ?
H40B C40 H40C 109.5 . . ?
C39 C41 H41A 109.5 . . ?
C39 C41 H41B 109.5 . . ?
H41A C41 H41B 109.5 . . ?
C39 C41 H41C 109.5 . . ?
H41A C41 H41C 109.5 . . ?
H41B C41 H41C 109.5 . . ?
C39 C42 H42A 109.5 . . ?
C39 C42 H42B 109.5 . . ?
H42A C42 H42B 109.5 . . ?
C39 C42 H42C 109.5 . . ?
H42A C42 H42C 109.5 . . ?
H42B C42 H42C 109.5 . . ?
C44 C43 C38 178.09(19) . . ?
C43 C44 C45 178.83(18) . . ?
C46 C45 C55 120.11(15) . . ?
C46 C45 C44 120.15(14) . . ?
C55 C45 C44 119.74(16) . . ?
C47 C46 C45 121.29(15) . . ?
C47 C46 H46 119.4 . . ?
C45 C46 H46 119.4 . . ?
C46 C47 C56 120.55(17) . . ?
C46 C47 H47 119.7 . . ?
C56 C47 H47 119.7 . . ?
C49 C48 C56 121.56(18) . . ?
C49 C48 H48 119.2 . . ?
C56 C48 H48 119.2 . . ?
C48 C49 C57 121.32(17) . . ?
C48 C49 H49 119.3 . . ?
C57 C49 H49 119.3 . . ?
C51 C50 C57 121.06(17) . . ?
C51 C50 H50 119.5 . . ?
C57 C50 H50 119.5 . . ?
C52 C51 C50 121.15(17) . . ?
C52 C51 H51 119.4 . . ?
C50 C51 H51 119.4 . . ?
C51 C52 C58 120.22(19) . . ?
C51 C52 H52 119.9 . . ?
C58 C52 H52 119.9 . . ?
C54 C53 C58 121.38(17) . . ?
C54 C53 H53 119.3 . . ?
C58 C53 H53 119.3 . . ?
C53 C54 C55 121.80(16) . . ?
C53 C54 H54 119.1 . . ?
C55 C54 H54 119.1 . . ?
C45 C55 C60 118.56(16) . . ?
C45 C55 C54 122.86(15) . . ?
C60 C55 C54 118.58(14) . . ?
C47 C56 C60 118.96(16) . . ?
C47 C56 C48 122.62(17) . . ?
C60 C56 C48 118.42(15) . . ?
C50 C57 C59 118.31(18) . . ?
C50 C57 C49 122.55(17) . . ?
C59 C57 C49 119.15(16) . . ?
C52 C58 C59 119.26(16) . . ?
C52 C58 C53 122.41(17) . . ?
C59 C58 C53 118.33(15) . . ?
C58 C59 C57 120.00(15) . . ?
C58 C59 C60 120.46(15) . . ?
C57 C59 C60 119.53(17) . . ?
C56 C60 C55 120.53(15) . . ?
C56 C60 C59 120.01(15) . . ?
C55 C60 C59 119.46(16) . . ?

loop_
_geom_bond_atom_site_label_1
_geom_bond_atom_site_label_2
_geom_bond_distance
_geom_bond_site_symmetry_2
_geom_bond_publ_flag
C1 C2 1.399(2) . ?
C1 C11 1.415(2) . ?
C1 C17 1.435(2) . ?
C2 C3 1.377(2) . ?
C2 H2 0.9300 . ?
C3 C12 1.402(2) . ?
C3 H3 0.9300 . ?
C4 C5 1.346(3) . ?
C4 C12 1.439(2) . ?
C4 H4 0.9300 . ?
C5 C13 1.430(3) . ?
C5 H5 0.9300 . ?
C6 C7 1.369(3) . ?
C6 C13 1.405(3) . ?
C6 H6 0.9300 . ?
C7 C8 1.376(3) . ?
C7 H7 0.9300 . ?
C8 C14 1.409(2) . ?
C8 H8 0.9300 . ?
C9 C10 1.352(2) . ?
C9 C14 1.427(2) . ?
C9 H9 0.9300 . ?
C10 C11 1.433(2) . ?
C10 H10 0.9300 . ?
C11 C16 1.425(2) . ?
C12 C16 1.421(2) . ?
C13 C15 1.423(2) . ?
C14 C15 1.423(3) . ?
C15 C16 1.426(2) . ?
C17 C18 1.196(2) . ?
C18 C19 1.438(2) . ?
C19 C24 1.405(2) . ?
C19 C20 1.406(2) . ?
C20 C21 1.390(2) . ?
C20 H20 0.9300 . ?
C21 C22 1.403(2) . ?
C21 C25 1.535(2) . ?
C22 C23 1.380(2) . ?
C22 H22 0.9300 . ?
C23 C24 1.401(2) . ?
C23 H23 0.9300 . ?
C24 C29 1.433(2) . ?
C25 C27 1.526(2) . ?
C25 C28 1.527(2) . ?
C25 C26 1.534(2) . ?
C26 H26A 0.9600 . ?
C26 H26B 0.9600 . ?
C26 H26C 0.9600 . ?
C27 H27A 0.9600 . ?
C27 H27B 0.9600 . ?
C27 H27C 0.9600 . ?
C28 H28A 0.9600 . ?
C28 H28B 0.9600 . ?
C28 H28C 0.9600 . ?
C29 C30 1.205(2) . ?
C30 C31 1.378(2) . ?
C31 C32 1.202(2) . ?
C32 C33 1.436(2) . ?
C33 C34 1.396(2) . ?
C33 C38 1.411(2) . ?
C34 C35 1.391(2) . ?
C34 H34 0.9300 . ?
C35 C36 1.395(2) . ?
C35 H35 0.9300 . ?
C36 C37 1.398(2) . ?
C36 C39 1.533(2) . ?
C37 C38 1.399(2) . ?
C37 H37 0.9300 . ?
C38 C43 1.435(2) . ?
C39 C40 1.531(2) . ?
C39 C42 1.534(2) . ?
C39 C41 1.536(2) . ?
C40 H40A 0.9600 . ?
C40 H40B 0.9600 . ?
C40 H40C 0.9600 . ?
C41 H41A 0.9600 . ?
C41 H41B 0.9600 . ?
C41 H41C 0.9600 . ?
C42 H42A 0.9600 . ?
C42 H42B 0.9600 . ?
C42 H42C 0.9600 . ?
C43 C44 1.197(2) . ?
C44 C45 1.434(2) . ?
C45 C46 1.393(2) . ?
C45 C55 1.416(2) . ?
C46 C47 1.384(2) . ?
C46 H46 0.9300 . ?
C47 C56 1.407(2) . ?
C47 H47 0.9300 . ?
C48 C49 1.341(3) . ?
C48 C56 1.447(2) . ?
C48 H48 0.9300 . ?
C49 C57 1.427(3) . ?
C49 H49 0.9300 . ?
C50 C51 1.380(3) . ?
C50 C57 1.402(2) . ?
C50 H50 0.9300 . ?
C51 C52 1.376(3) . ?
C51 H51 0.9300 . ?
C52 C58 1.407(2) . ?
C52 H52 0.9300 . ?
C53 C54 1.344(2) . ?
C53 C58 1.440(2) . ?
C53 H53 0.9300 . ?
C54 C55 1.431(2) . ?
C54 H54 0.9300 . ?
C55 C60 1.425(2) . ?
C56 C60 1.417(2) . ?
C57 C59 1.425(2) . ?
C58 C59 1.415(2) . ?
C59 C60 1.429(2) . ?

loop_
_geom_torsion_atom_site_label_1
_geom_torsion_atom_site_label_2
_geom_torsion_atom_site_label_3
_geom_torsion_atom_site_label_4
_geom_torsion
_geom_torsion_site_symmetry_1
_geom_torsion_site_symmetry_2
_geom_torsion_site_symmetry_3
_geom_torsion_site_symmetry_4
_geom_torsion_publ_flag
C11 C1 C2 C3 -1.1(3) . . . . ?
C17 C1 C2 C3 177.00(16) . . . . ?
C1 C2 C3 C12 0.0(3) . . . . ?
C12 C4 C5 C13 0.3(3) . . . . ?
C13 C6 C7 C8 -0.4(3) . . . . ?
C6 C7 C8 C14 -1.0(3) . . . . ?
C14 C9 C10 C11 -0.5(3) . . . . ?
C2 C1 C11 C16 1.3(2) . . . . ?
C17 C1 C11 C16 -176.78(14) . . . . ?
C2 C1 C11 C10 -179.98(15) . . . . ?
C17 C1 C11 C10 2.0(2) . . . . ?
C9 C10 C11 C1 -177.89(16) . . . . ?
C9 C10 C11 C16 0.9(2) . . . . ?
C2 C3 C12 C16 0.7(3) . . . . ?
C2 C3 C12 C4 -179.31(17) . . . . ?
C5 C4 C12 C3 178.64(17) . . . . ?
C5 C4 C12 C16 -1.4(3) . . . . ?
C7 C6 C13 C15 1.0(3) . . . . ?
C7 C6 C13 C5 -179.22(18) . . . . ?
C4 C5 C13 C6 -178.62(18) . . . . ?
C4 C5 C13 C15 1.1(3) . . . . ?
C7 C8 C14 C15 1.7(3) . . . . ?
C7 C8 C14 C9 -177.81(17) . . . . ?
C10 C9 C14 C8 179.67(17) . . . . ?
C10 C9 C14 C15 0.2(3) . . . . ?
C6 C13 C15 C14 -0.3(2) . . . . ?
C5 C13 C15 C14 179.91(16) . . . . ?
C6 C13 C15 C16 178.34(15) . . . . ?
C5 C13 C15 C16 -1.4(2) . . . . ?
C8 C14 C15 C13 -1.0(2) . . . . ?
C9 C14 C15 C13 178.53(15) . . . . ?
C8 C14 C15 C16 -179.68(15) . . . . ?
C9 C14 C15 C16 -0.2(2) . . . . ?
C3 C12 C16 C11 -0.5(2) . . . . ?
C4 C12 C16 C11 179.57(15) . . . . ?
C3 C12 C16 C15 -178.97(15) . . . . ?
C4 C12 C16 C15 1.1(2) . . . . ?
C1 C11 C16 C12 -0.5(2) . . . . ?
C10 C11 C16 C12 -179.32(15) . . . . ?
C1 C11 C16 C15 177.97(14) . . . . ?
C10 C11 C16 C15 -0.8(2) . . . . ?
C13 C15 C16 C12 0.3(2) . . . . ?
C14 C15 C16 C12 179.00(15) . . . . ?
C13 C15 C16 C11 -178.19(15) . . . . ?
C14 C15 C16 C11 0.5(2) . . . . ?
C2 C1 C17 C18 -114(3) . . . . ?
C11 C1 C17 C18 64(3) . . . . ?
C1 C17 C18 C19 17(5) . . . . ?
C17 C18 C19 C24 -92(3) . . . . ?
C17 C18 C19 C20 88(3) . . . . ?
C24 C19 C20 C21 1.6(3) . . . . ?
C18 C19 C20 C21 -178.33(15) . . . . ?
C19 C20 C21 C22 1.9(2) . . . . ?
C19 C20 C21 C25 -179.38(16) . . . . ?
C20 C21 C22 C23 -2.8(3) . . . . ?
C25 C21 C22 C23 178.38(16) . . . . ?
C21 C22 C23 C24 0.2(3) . . . . ?
C22 C23 C24 C19 3.3(3) . . . . ?
C22 C23 C24 C29 -174.14(17) . . . . ?
C20 C19 C24 C23 -4.2(2) . . . . ?
C18 C19 C24 C23 175.77(16) . . . . ?
C20 C19 C24 C29 173.24(16) . . . . ?
C18 C19 C24 C29 -6.8(3) . . . . ?
C20 C21 C25 C27 -113.59(18) . . . . ?
C22 C21 C25 C27 65.1(2) . . . . ?
C20 C21 C25 C28 9.0(2) . . . . ?
C22 C21 C25 C28 -172.30(17) . . . . ?
C20 C21 C25 C26 127.47(17) . . . . ?
C22 C21 C25 C26 -53.8(2) . . . . ?
C23 C24 C29 C30 78(3) . . . . ?
C19 C24 C29 C30 -99(3) . . . . ?
C24 C29 C30 C31 55(10) . . . . ?
C29 C30 C31 C32 -26(11) . . . . ?
C30 C31 C32 C33 10(5) . . . . ?
C31 C32 C33 C34 92(2) . . . . ?
C31 C32 C33 C38 -86(2) . . . . ?
C38 C33 C34 C35 2.4(2) . . . . ?
C32 C33 C34 C35 -175.40(16) . . . . ?
C33 C34 C35 C36 0.4(3) . . . . ?
C34 C35 C36 C37 -2.5(2) . . . . ?
C34 C35 C36 C39 174.97(15) . . . . ?
C35 C36 C37 C38 1.8(2) . . . . ?
C39 C36 C37 C38 -175.80(14) . . . . ?
C36 C37 C38 C33 1.0(2) . . . . ?
C36 C37 C38 C43 179.45(15) . . . . ?
C34 C33 C38 C37 -3.1(2) . . . . ?
C32 C33 C38 C37 174.74(15) . . . . ?
C34 C33 C38 C43 178.48(15) . . . . ?
C32 C33 C38 C43 -3.7(2) . . . . ?
C35 C36 C39 C40 4.8(2) . . . . ?
C37 C36 C39 C40 -177.80(15) . . . . ?
C35 C36 C39 C42 125.87(17) . . . . ?
C37 C36 C39 C42 -56.68(19) . . . . ?
C35 C36 C39 C41 -114.93(18) . . . . ?
C37 C36 C39 C41 62.52(18) . . . . ?
C37 C38 C43 C44 -13(6) . . . . ?
C33 C38 C43 C44 165(5) . . . . ?
C38 C43 C44 C45 -140(8) . . . . ?
C43 C44 C45 C46 166(9) . . . . ?
C43 C44 C45 C55 -14(9) . . . . ?
C55 C45 C46 C47 0.0(2) . . . . ?
C44 C45 C46 C47 179.26(16) . . . . ?
C45 C46 C47 C56 -0.1(3) . . . . ?
C56 C48 C49 C57 0.4(3) . . . . ?
C57 C50 C51 C52 -0.3(3) . . . . ?
C50 C51 C52 C58 -0.5(3) . . . . ?
C58 C53 C54 C55 0.5(3) . . . . ?
C46 C45 C55 C60 0.3(2) . . . . ?
C44 C45 C55 C60 -179.00(15) . . . . ?
C46 C45 C55 C54 179.52(15) . . . . ?
C44 C45 C55 C54 0.3(2) . . . . ?
C53 C54 C55 C45 -179.27(16) . . . . ?
C53 C54 C55 C60 0.0(2) . . . . ?
C46 C47 C56 C60 0.0(3) . . . . ?
C46 C47 C56 C48 -179.67(16) . . . . ?
C49 C48 C56 C47 178.52(17) . . . . ?
C49 C48 C56 C60 -1.1(3) . . . . ?
C51 C50 C57 C59 0.8(3) . . . . ?
C51 C50 C57 C49 -179.50(17) . . . . ?
C48 C49 C57 C50 -178.85(18) . . . . ?
C48 C49 C57 C59 0.8(3) . . . . ?
C51 C52 C58 C59 0.7(3) . . . . ?
C51 C52 C58 C53 -178.60(17) . . . . ?
C54 C53 C58 C52 178.74(16) . . . . ?
C54 C53 C58 C59 -0.6(2) . . . . ?
C52 C58 C59 C57 -0.1(2) . . . . ?
C53 C58 C59 C57 179.19(15) . . . . ?
C52 C58 C59 C60 -179.08(15) . . . . ?
C53 C58 C59 C60 0.2(2) . . . . ?
C50 C57 C59 C58 -0.6(2) . . . . ?
C49 C57 C59 C58 179.72(15) . . . . ?
C50 C57 C59 C60 178.34(15) . . . . ?
C49 C57 C59 C60 -1.3(2) . . . . ?
C47 C56 C60 C55 0.3(2) . . . . ?
C48 C56 C60 C55 179.96(15) . . . . ?
C47 C56 C60 C59 -179.09(15) . . . . ?
C48 C56 C60 C59 0.5(2) . . . . ?
C45 C55 C60 C56 -0.4(2) . . . . ?
C54 C55 C60 C56 -179.71(15) . . . . ?
C45 C55 C60 C59 178.99(14) . . . . ?
C54 C55 C60 C59 -0.3(2) . . . . ?
C58 C59 C60 C56 179.59(15) . . . . ?
C57 C59 C60 C56 0.6(2) . . . . ?
C58 C59 C60 C55 0.2(2) . . . . ?
C57 C59 C60 C55 -178.77(14) . . . . ?

loop_
_cod_related_entry_id
_cod_related_entry_database
_cod_related_entry_code
1 ChemSpider 30658657
